data_4032780
loop_
_publ_author_name
'Ben Jamaa, Abdelkhalek'
'Grellepois, Fabienne'

_publ_section_title
;
 Diastereoselective Ritter-like Reaction on Cyclic Trifluoromethylated
 N,O-Acetals Derived from l-Tartaric Acid.
;
_journal_issue 19
_journal_name_full 'The Journal of organic chemistry'
_journal_page_first 10360
_journal_page_last 10375
_journal_paper_doi 10.1021/acs.joc.7b01814
_journal_volume 82
_journal_year 2017
_chemical_absolute_configuration ad
_chemical_formula_sum 'C18 H19 F3 N2 O6'
_chemical_formula_weight 416.35
_chemical_name_systematic
;
 ?
;
_space_group_IT_number 19
_symmetry_cell_setting orthorhombic
_symmetry_space_group_name_Hall 'P 2ac 2ab'
_symmetry_space_group_name_H-M 'P 21 21 21'
_atom_sites_solution_hydrogens geom
_atom_sites_solution_primary direct
_atom_sites_solution_secondary difmap
_audit_creation_method SHELXL-97
_cell_angle_alpha 90.00
_cell_angle_beta 90.00
_cell_angle_gamma 90.00
_cell_formula_units_Z 4
_cell_length_a 9.0437(2)
_cell_length_b 13.1451(3)
_cell_length_c 15.6669(4)
_cell_measurement_reflns_used 9305
_cell_measurement_temperature 100(2)
_cell_measurement_theta_max 74.40
_cell_measurement_theta_min 4.39
_cell_volume 1862.49(8)
_computing_cell_refinement 'Bruker SAINT'
_computing_data_collection 'Bruker APEX2'
_computing_data_reduction 'Bruker SAINT'
_computing_molecular_graphics 'Ortep-3 for Windows (Farrugia, 1997)'
_computing_publication_material 'WinGX publication routines (Farrugia, 1999)'
_computing_structure_refinement 'SHELXL-97 (Sheldrick, 1997)'
_computing_structure_solution 'SIR2004 (Giacovazzo et al, 2004)'
_diffrn_ambient_temperature 100(2)
_diffrn_measured_fraction_theta_full 0.997
_diffrn_measured_fraction_theta_max 0.998
_diffrn_measurement_device_type CMOS
_diffrn_measurement_method '\f and \w scans'
_diffrn_radiation_monochromator 'multilayer mirrors'
_diffrn_radiation_source microsource
_diffrn_radiation_type CuK\a
_diffrn_radiation_wavelength 1.54178
_diffrn_reflns_av_R_equivalents 0.0463
_diffrn_reflns_av_sigmaI/netI 0.0206
_diffrn_reflns_limit_h_max 11
_diffrn_reflns_limit_h_min -10
_diffrn_reflns_limit_k_max 16
_diffrn_reflns_limit_k_min -16
_diffrn_reflns_limit_l_max 19
_diffrn_reflns_limit_l_min -19
_diffrn_reflns_number 36811
_diffrn_reflns_theta_full 74.64
_diffrn_reflns_theta_max 74.64
_diffrn_reflns_theta_min 4.39
_diffrn_standards_number 0
_exptl_absorpt_coefficient_mu 1.137
_exptl_absorpt_correction_type none
_exptl_crystal_colour colourless
_exptl_crystal_density_diffrn 1.485
_exptl_crystal_density_method 'not measured'
_exptl_crystal_description needle
_exptl_crystal_F_000 864
_exptl_crystal_size_max 0.24
_exptl_crystal_size_mid 0.18
_exptl_crystal_size_min 0.16
_refine_diff_density_max 0.196
_refine_diff_density_min -0.193
_refine_diff_density_rms 0.040
_refine_ls_abs_structure_details 'Flack H D (1983), Acta Cryst. A39, 876-881'
_refine_ls_abs_structure_Flack 0.18(10)
_refine_ls_extinction_method none
_refine_ls_goodness_of_fit_ref 0.958
_refine_ls_hydrogen_treatment mixed
_refine_ls_matrix_type full
_refine_ls_number_parameters 279
_refine_ls_number_reflns 3797
_refine_ls_number_restraints 0
_refine_ls_restrained_S_all 0.958
_refine_ls_R_factor_all 0.0299
_refine_ls_R_factor_gt 0.0278
_refine_ls_shift/su_max 0.001
_refine_ls_shift/su_mean 0.000
_refine_ls_structure_factor_coef Fsqd
_refine_ls_weighting_details 'calc w=1/[\s^2^(Fo^2^)+(0.0287P)^2^+0.9298P] where P=(Fo^2^+2Fc^2^)/3'
_refine_ls_weighting_scheme calc
_refine_ls_wR_factor_gt 0.0640
_refine_ls_wR_factor_ref 0.0656
_reflns_number_gt 3650
_reflns_number_total 3797
_reflns_threshold_expression >2sigma(I)
_cod_data_source_file jo7b01814_si_001.cif
_cod_data_source_block cu_16fg024_0m_compound_7b
_cod_depositor_comments 'Adding full bibliography for 4032778--4032780.cif.'
_cod_original_sg_symbol_H-M P2(1)2(1)2(1)
_cod_database_code 4032780

loop_
_symmetry_equiv_pos_as_xyz
'x, y, z'
'-x+1/2, -y, z+1/2'
'x+1/2, -y+1/2, -z'
'-x, y+1/2, -z+1/2'

loop_
_atom_site_label
_atom_site_type_symbol
_atom_site_fract_x
_atom_site_fract_y
_atom_site_fract_z
_atom_site_U_iso_or_equiv
_atom_site_adp_type
_atom_site_occupancy
_atom_site_symmetry_multiplicity
_atom_site_calc_flag
_atom_site_refinement_flags
_atom_site_disorder_assembly
_atom_site_disorder_group
F1 F 0.48537(11) 0.22850(7) 0.61785(6) 0.0231(2) Uani 1 1 d . . .
F2 F 0.27013(10) 0.15806(6) 0.62323(6) 0.01899(19) Uani 1 1 d . . .
O4 O 0.64920(12) -0.02345(7) 0.81482(6) 0.0160(2) Uani 1 1 d . . .
F3 F 0.34129(11) 0.25811(6) 0.72408(6) 0.0217(2) Uani 1 1 d . . .
O1 O 0.40874(12) -0.16535(7) 0.67132(7) 0.0175(2) Uani 1 1 d . . .
O2 O 0.19741(11) -0.10122(8) 0.79083(7) 0.0185(2) Uani 1 1 d . . .
O3 O 0.36922(11) 0.10834(7) 0.86749(6) 0.0156(2) Uani 1 1 d . A .
N1 N 0.46079(13) 0.00529(9) 0.66609(7) 0.0114(2) Uani 1 1 d . . .
N2 N 0.58989(13) 0.12839(9) 0.75452(8) 0.0119(2) Uani 1 1 d . . .
C13 C 0.67879(16) 0.06589(11) 0.80226(9) 0.0143(3) Uani 1 1 d . . .
C15 C 0.14405(18) -0.12779(11) 0.86872(10) 0.0206(3) Uani 1 1 d . . .
C9 C 1.00993(18) 0.00339(13) 0.58191(11) 0.0242(3) Uani 1 1 d . . .
H9 H 1.1127 0.0026 0.5808 0.029 Uiso 1 1 calc R . .
C12 C 0.38634(17) 0.18567(10) 0.67010(10) 0.0150(3) Uani 1 1 d . . .
C5 C 0.53418(16) 0.00278(11) 0.58233(9) 0.0144(3) Uani 1 1 d . . .
H5A H 0.4996 0.0602 0.5490 0.017 Uiso 1 1 calc R . .
H5B H 0.5040 -0.0587 0.5528 0.017 Uiso 1 1 calc R . .
C1 C 0.40742(16) -0.08060(10) 0.70326(9) 0.0126(3) Uani 1 1 d . . .
C7 C 0.77925(19) 0.07615(12) 0.53665(10) 0.0215(3) Uani 1 1 d . . .
H7 H 0.7283 0.1249 0.5053 0.026 Uiso 1 1 calc R . .
C6 C 0.70115(16) 0.00584(11) 0.58521(9) 0.0143(3) Uani 1 1 d . . .
C11 C 0.77996(17) -0.06598(11) 0.63256(10) 0.0175(3) Uani 1 1 d . . .
H11 H 0.7292 -0.1137 0.6652 0.021 Uiso 1 1 calc R . .
C8 C 0.9330(2) 0.07425(13) 0.53451(11) 0.0262(4) Uani 1 1 d . . .
H8 H 0.9841 0.1209 0.5010 0.031 Uiso 1 1 calc R . .
O5 O 0.20858(17) -0.11165(14) 0.93330(8) 0.0468(4) Uani 1 1 d . . .
C10 C 0.93336(18) -0.06675(12) 0.63127(11) 0.0223(3) Uani 1 1 d . . .
H10 H 0.9850 -0.1143 0.6635 0.027 Uiso 1 1 calc R . .
C17 C 0.25815(19) 0.15273(14) 0.91148(12) 0.0263(4) Uani 1 1 d . . .
C4 C 0.44986(15) 0.09486(10) 0.72030(9) 0.0113(3) Uani 1 1 d . A .
C3 C 0.33328(16) 0.06121(10) 0.78850(9) 0.0131(3) Uani 1 1 d . . .
H3 H 0.2345 0.0829 0.7704 0.016 Uiso 1 1 calc R A .
C2 C 0.34092(16) -0.05416(10) 0.78936(9) 0.0139(3) Uani 1 1 d . A .
H2 H 0.4031 -0.0788 0.8362 0.017 Uiso 1 1 calc R . .
C18 C 0.31232(19) 0.20930(12) 0.98728(10) 0.0220(3) Uani 1 1 d . A .
H18A H 0.2916 0.2805 0.9804 0.033 Uiso 1 1 calc R . .
H18B H 0.4170 0.1995 0.9930 0.033 Uiso 1 1 calc R . .
H18C H 0.2633 0.1845 1.0375 0.033 Uiso 1 1 calc R . .
C16 C -0.00349(19) -0.17809(13) 0.85970(12) 0.0262(4) Uani 1 1 d . . .
H16A H -0.0303 -0.2095 0.9128 0.039 Uiso 1 1 calc R . .
H16B H 0.0015 -0.2289 0.8158 0.039 Uiso 1 1 calc R . .
H16C H -0.0764 -0.1281 0.8447 0.039 Uiso 1 1 calc R . .
C14 C 0.81891(17) 0.11403(12) 0.83296(11) 0.0222(3) Uani 1 1 d . . .
H14A H 0.8399 0.0911 0.8899 0.033 Uiso 1 1 calc R . .
H14B H 0.8080 0.1867 0.8330 0.033 Uiso 1 1 calc R . .
H14C H 0.8988 0.0952 0.7958 0.033 Uiso 1 1 calc R . .
O61 O 0.1323(6) 0.123(2) 0.9024(9) 0.040(4) Uani 0.48(4) 1 d P A 1
O62 O 0.1349(7) 0.1664(14) 0.8775(12) 0.038(3) Uani 0.52(4) 1 d P A 2
H2N H 0.600(2) 0.1919(15) 0.7636(12) 0.020(5) Uiso 1 1 d . . .

loop_
_atom_site_aniso_label
_atom_site_aniso_U_11
_atom_site_aniso_U_22
_atom_site_aniso_U_33
_atom_site_aniso_U_23
_atom_site_aniso_U_13
_atom_site_aniso_U_12
F1 0.0263(5) 0.0165(4) 0.0266(5) 0.0107(4) 0.0009(4) -0.0027(4)
F2 0.0204(5) 0.0157(4) 0.0208(4) 0.0003(4) -0.0095(4) 0.0016(3)
O4 0.0175(5) 0.0116(5) 0.0188(5) 0.0003(4) -0.0030(4) 0.0001(4)
F3 0.0266(5) 0.0117(4) 0.0267(5) -0.0048(3) -0.0065(4) 0.0068(4)
O1 0.0233(6) 0.0089(5) 0.0202(5) -0.0006(4) -0.0038(4) -0.0013(4)
O2 0.0155(5) 0.0219(5) 0.0182(5) 0.0047(4) -0.0006(4) -0.0082(4)
O3 0.0141(5) 0.0190(5) 0.0137(5) -0.0037(4) -0.0004(4) 0.0015(4)
N1 0.0135(6) 0.0091(5) 0.0117(5) 0.0000(4) -0.0009(4) -0.0011(5)
N2 0.0116(6) 0.0081(5) 0.0161(6) -0.0011(5) -0.0014(5) -0.0014(4)
C13 0.0145(7) 0.0147(7) 0.0137(6) -0.0041(5) 0.0009(5) 0.0018(5)
C15 0.0222(8) 0.0174(7) 0.0223(8) 0.0013(6) 0.0082(7) -0.0018(6)
C9 0.0162(8) 0.0261(9) 0.0303(9) -0.0107(7) 0.0035(6) -0.0041(7)
C12 0.0166(7) 0.0106(6) 0.0179(7) -0.0003(5) -0.0023(6) 0.0004(5)
C5 0.0186(7) 0.0144(7) 0.0103(6) -0.0011(5) -0.0007(5) 0.0006(6)
C1 0.0118(7) 0.0113(6) 0.0147(6) 0.0027(5) -0.0041(5) 0.0000(5)
C7 0.0245(8) 0.0188(8) 0.0211(8) 0.0043(6) 0.0013(7) -0.0018(7)
C6 0.0186(7) 0.0133(7) 0.0110(6) -0.0046(5) 0.0016(5) -0.0018(6)
C11 0.0197(7) 0.0147(7) 0.0180(7) 0.0008(6) 0.0030(6) 0.0006(6)
C8 0.0277(9) 0.0212(8) 0.0297(9) -0.0007(7) 0.0113(7) -0.0086(7)
O5 0.0402(8) 0.0829(11) 0.0172(6) -0.0029(7) 0.0054(6) -0.0283(8)
C10 0.0206(8) 0.0231(8) 0.0230(8) -0.0039(7) -0.0010(7) 0.0045(6)
C17 0.0187(8) 0.0297(9) 0.0304(9) -0.0138(7) 0.0063(7) -0.0026(7)
C4 0.0123(7) 0.0086(6) 0.0130(6) 0.0007(5) -0.0008(5) 0.0003(5)
C3 0.0124(7) 0.0135(6) 0.0134(7) -0.0009(5) -0.0008(5) -0.0010(5)
C2 0.0116(7) 0.0142(6) 0.0159(7) 0.0028(5) -0.0010(6) -0.0039(5)
C18 0.0270(9) 0.0212(8) 0.0179(8) -0.0043(6) 0.0029(6) 0.0004(6)
C16 0.0208(8) 0.0240(8) 0.0337(9) 0.0017(7) 0.0096(7) -0.0057(7)
C14 0.0164(8) 0.0196(8) 0.0304(8) -0.0040(6) -0.0069(7) -0.0009(6)
O61 0.0129(15) 0.070(9) 0.037(3) -0.030(5) 0.0085(17) -0.010(2)
O62 0.0161(14) 0.046(5) 0.051(4) -0.028(4) 0.005(2) -0.0011(19)

loop_
_atom_type_symbol
_atom_type_description
_atom_type_scat_dispersion_real
_atom_type_scat_dispersion_imag
_atom_type_scat_source
C C 0.0181 0.0091 'International Tables Vol C Tables 4.2.6.8 and 6.1.1.4'
H H 0.0000 0.0000 'International Tables Vol C Tables 4.2.6.8 and 6.1.1.4'
N N 0.0311 0.0180 'International Tables Vol C Tables 4.2.6.8 and 6.1.1.4'
O O 0.0492 0.0322 'International Tables Vol C Tables 4.2.6.8 and 6.1.1.4'
F F 0.0727 0.0534 'International Tables Vol C Tables 4.2.6.8 and 6.1.1.4'

loop_
_geom_angle_atom_site_label_1
_geom_angle_atom_site_label_2
_geom_angle_atom_site_label_3
_geom_angle
C15 O2 C2 116.47(12)
C17 O3 C3 117.54(12)
C1 N1 C4 113.45(11)
C1 N1 C5 121.60(12)
C4 N1 C5 124.71(11)
C13 N2 C4 122.26(12)
O4 C13 N2 122.40(14)
O4 C13 C14 122.75(14)
N2 C13 C14 114.75(13)
O5 C15 O2 123.04(15)
O5 C15 C16 126.73(16)
O2 C15 C16 110.23(14)
C8 C9 C10 119.77(15)
F2 C12 F1 107.79(12)
F2 C12 F3 107.59(12)
F1 C12 F3 106.93(11)
F2 C12 C4 111.37(11)
F1 C12 C4 112.88(12)
F3 C12 C4 110.03(12)
N1 C5 C6 115.07(12)
O1 C1 N1 125.36(14)
O1 C1 C2 125.25(13)
N1 C1 C2 109.36(12)
C8 C7 C6 120.62(16)
C7 C6 C11 118.75(14)
C7 C6 C5 120.61(14)
C11 C6 C5 120.53(14)
C10 C11 C6 120.50(15)
C9 C8 C7 120.23(16)
C9 C10 C11 120.14(16)
O61 C17 O62 32.4(4)
O61 C17 O3 120.1(6)
O62 C17 O3 120.6(5)
O61 C17 C18 124.3(3)
O62 C17 C18 124.3(3)
O3 C17 C18 112.28(14)
N2 C4 N1 113.83(11)
N2 C4 C12 106.26(11)
N1 C4 C12 110.75(11)
N2 C4 C3 115.06(11)
N1 C4 C3 102.45(10)
C12 C4 C3 108.44(11)
O3 C3 C2 114.66(12)
O3 C3 C4 108.50(11)
C2 C3 C4 104.94(11)
O2 C2 C1 105.86(11)
O2 C2 C3 112.88(12)
C1 C2 C3 103.83(11)

loop_
_geom_bond_atom_site_label_1
_geom_bond_atom_site_label_2
_geom_bond_distance
F1 C12 1.3377(17)
F2 C12 1.3325(17)
O4 C13 1.2205(18)
F3 C12 1.3371(17)
O1 C1 1.2213(18)
O2 C15 1.3580(18)
O2 C2 1.4380(17)
O3 C17 1.3507(19)
O3 C3 1.4216(16)
N1 C1 1.3590(18)
N1 C4 1.4551(17)
N1 C5 1.4709(18)
N2 C13 1.3715(19)
N2 C4 1.4442(18)
C13 C14 1.496(2)
C15 O5 1.187(2)
C15 C16 1.496(2)
C9 C8 1.380(3)
C9 C10 1.388(2)
C12 C4 1.5406(18)
C5 C6 1.511(2)
C1 C2 1.517(2)
C7 C8 1.391(2)
C7 C6 1.390(2)
C6 C11 1.396(2)
C11 C10 1.388(2)
C17 O61 1.210(8)
C17 O62 1.248(8)
C17 C18 1.484(2)
C4 C3 1.5649(19)
C3 C2 1.5182(19)
